data_4120477
loop_
_publ_author_name
'Samuel, Prinson P.'
'Li, Yan'
'Roesky, Herbert W.'
'Chevelkov, Veniamin'
'Lange, Adam'
'Burkhardt, Anja'
'Dittrich, Birger'

_publ_section_title
;
 Synthetic Access to a Hydrocarbon-Soluble Trifluorinated Ge(II) Compound
 and its Sn(II) Congener.
;
_journal_issue 4
_journal_name_full 'Journal of the American Chemical Society'
_journal_page_first 1292
_journal_page_last 1295
_journal_paper_doi 10.1021/ja412151e
_journal_volume 136
_journal_year 2014
_chemical_formula_moiety 'C15 H25 N2, 0.5(F6 Sn2)'
_chemical_formula_sum 'C15 H25 F3 N2 Sn'
_chemical_formula_weight 408.84
_chemical_name_systematic
;
 ?
;
_space_group_crystal_system monoclinic
_space_group_IT_number 14
_space_group_name_Hall '-P 2ybc'
_space_group_name_H-M_alt 'P 1 21/c 1'
_symmetry_space_group_name_Hall '-P 2ybc'
_symmetry_space_group_name_H-M 'P 1 21/c 1'
_atom_sites_solution_hydrogens geom
_audit_creation_method SHELXL-2013
_cell_angle_alpha 90
_cell_angle_beta 105.99(5)
_cell_angle_gamma 90
_cell_formula_units_Z 4
_cell_length_a 9.573(5)
_cell_length_b 17.473(4)
_cell_length_c 11.177(12)
_cell_measurement_reflns_used 8322
_cell_measurement_temperature 120(2)
_cell_measurement_theta_max 21.7
_cell_measurement_theta_min 1.93
_cell_volume 1797(2)
_computing_cell_refinement 'XDS (Kabsch, 2010)'
_computing_data_collection 'XDS (Kabsch, 2010)'
_computing_molecular_graphics 'Shelxle (Huebschle, 2013)'
_computing_publication_material 'enCIFer 1.4, CCDC, 2011'
_computing_structure_refinement 'SHELXL-2013 (Sheldrick, 2013)'
_computing_structure_solution 'SHELXS-97 (Sheldrick, 2008)'
_diffrn_ambient_temperature 120(2)
_diffrn_measured_fraction_theta_full 0.983
_diffrn_measured_fraction_theta_max 0.989
_diffrn_measurement_device_type 'Microdiffractometer at P11 (PetraIII)'
_diffrn_measurement_method '\f scans'
_diffrn_radiation_type synchrotron
_diffrn_radiation_wavelength 0.6199
_diffrn_reflns_av_R_equivalents 0.0488
_diffrn_reflns_av_unetI/netI 0.0497
_diffrn_reflns_Laue_measured_fraction_full 0.983
_diffrn_reflns_Laue_measured_fraction_max 0.989
_diffrn_reflns_limit_h_max 11
_diffrn_reflns_limit_h_min -11
_diffrn_reflns_limit_k_max 20
_diffrn_reflns_limit_k_min -20
_diffrn_reflns_limit_l_max 12
_diffrn_reflns_limit_l_min -13
_diffrn_reflns_number 9783
_diffrn_reflns_point_group_measured_fraction_full 0.983
_diffrn_reflns_point_group_measured_fraction_max 0.989
_diffrn_reflns_theta_full 21.835
_diffrn_reflns_theta_max 21.793
_diffrn_reflns_theta_min 1.930
_diffrn_source 'monochromated X-rays on beamline P11'
_exptl_absorpt_coefficient_mu 0.986
_exptl_absorpt_correction_T_max 0.7447
_exptl_absorpt_correction_T_min 0.6320
_exptl_absorpt_correction_type empirical
_exptl_absorpt_process_details
;
SADABS version 2008/2, multi-scan. (G. M. Sheldrick, 2008)
;
_exptl_crystal_colour colorless
_exptl_crystal_density_diffrn 1.510
_exptl_crystal_description needle
_exptl_crystal_F_000 824
_exptl_crystal_size_max 0.32
_exptl_crystal_size_mid 0.09
_exptl_crystal_size_min 0.09
_refine_diff_density_max 0.410
_refine_diff_density_min -0.457
_refine_diff_density_rms 0.072
_refine_ls_extinction_coef 0.0318(17)
_refine_ls_extinction_expression Fc^*^=kFc[1+0.001xFc^2^\l^3^/sin(2\q)]^-1/4^
_refine_ls_extinction_method SHELXL
_refine_ls_goodness_of_fit_ref 1.072
_refine_ls_hydrogen_treatment constr
_refine_ls_matrix_type full
_refine_ls_number_parameters 251
_refine_ls_number_reflns 3192
_refine_ls_number_restraints 106
_refine_ls_restrained_S_all 1.080
_refine_ls_R_factor_all 0.0377
_refine_ls_R_factor_gt 0.0362
_refine_ls_shift/su_max 0.007
_refine_ls_shift/su_mean 0.000
_refine_ls_structure_factor_coef Fsqd
_refine_ls_weighting_details 'w=1/[\s^2^(Fo^2^)+(0.0332P)^2^+1.5365P] where P=(Fo^2^+2Fc^2^)/3'
_refine_ls_weighting_scheme calc
_refine_ls_wR_factor_gt 0.0980
_refine_ls_wR_factor_ref 0.0993
_reflns_Friedel_coverage 0.000
_reflns_number_gt 2973
_reflns_number_total 3192
_reflns_threshold_expression 'I > 2\s(I)'
_cod_data_source_file ja412151e_si_003.cif
_cod_data_source_block ps302b
_cod_database_code 4120477
_shelx_space_group_comment
;
The symmetry employed for this shelxl refinement is uniquely defined
by the following loop, which should always be used as a source of
symmetry information in preference to the above space-group names.
They are only intended as comments.
;
_shelxl_version_number 2013-4

loop_
_space_group_symop_operation_xyz
'x, y, z'
'-x, y+1/2, -z+1/2'
'-x, -y, -z'
'x, -y-1/2, z-1/2'

loop_
_atom_site_label
_atom_site_type_symbol
_atom_site_fract_x
_atom_site_fract_y
_atom_site_fract_z
_atom_site_U_iso_or_equiv
_atom_site_adp_type
_atom_site_occupancy
_atom_site_site_symmetry_order
_atom_site_calc_flag
_atom_site_refinement_flags_posn
_atom_site_refinement_flags_adp
_atom_site_refinement_flags_occupancy
_atom_site_disorder_assembly
_atom_site_disorder_group
Sn1A Sn 0.4569(7) 0.5048(4) 0.3573(14) 0.076(2) Uani 0.293(15) 1 d . U P A 1
Sn2A Sn 0.4557(2) 0.50801(9) 0.3291(4) 0.0378(8) Uani 0.494(16) 1 d . U P A 2
Sn3A Sn 0.4706(12) 0.5083(5) 0.2984(16) 0.0678(19) Uani 0.209(14) 1 d . U P A 3
F1 F 0.40067(19) 0.39660(10) 0.32931(17) 0.0512(5) Uani 1 1 d . U . . .
F2 F 0.2486(2) 0.52218(12) 0.2205(2) 0.0658(6) Uani 1 1 d . U . . .
F3 F 0.3707(3) 0.52961(15) 0.4744(3) 0.0874(9) Uani 1 1 d . U . . .
N1 N 0.1884(2) 0.33004(13) 0.13907(18) 0.0309(5) Uani 1 1 d . U . . .
H1 H 0.2536 0.3561 0.1951 0.042(8) Uiso 1 1 calc R . . . .
N2 N 0.0333(2) 0.41833(14) 0.17681(19) 0.0348(5) Uani 1 1 d . U . . .
H2 H 0.1101 0.4483 0.1926 0.040(8) Uiso 1 1 calc R . . . .
C1 C 0.0531(3) 0.35189(15) 0.1280(2) 0.0283(5) Uani 1 1 d . U . . .
C2 C -0.0722(3) 0.30368(15) 0.0625(2) 0.0295(5) Uani 1 1 d . U . . .
C3 C -0.0985(3) 0.23492(16) 0.1135(3) 0.0367(6) Uani 1 1 d . U . . .
H3 H -0.0346 0.2181 0.1900 0.044 Uiso 1 1 calc R U . . .
C4 C -0.2170(3) 0.19032(18) 0.0544(3) 0.0436(7) Uani 1 1 d . U . . .
H4 H -0.2348 0.1433 0.0902 0.052 Uiso 1 1 calc R U . . .
C5 C -0.3094(3) 0.21490(19) -0.0572(3) 0.0451(7) Uani 1 1 d . U . . .
H5 H -0.3909 0.1846 -0.0982 0.054 Uiso 1 1 calc R U . . .
C6 C -0.2835(3) 0.28330(19) -0.1091(3) 0.0431(7) Uani 1 1 d . U . . .
H6 H -0.3472 0.2996 -0.1860 0.052 Uiso 1 1 calc R U . . .
C7 C -0.1654(3) 0.32850(17) -0.0501(2) 0.0345(6) Uani 1 1 d . U . . .
H7 H -0.1483 0.3757 -0.0858 0.041 Uiso 1 1 calc R U . . .
C8 C -0.0937(3) 0.45287(16) 0.2107(3) 0.0392(6) Uani 1 1 d . U . . .
C12 C 0.2522(3) 0.26975(17) 0.0752(2) 0.0355(6) Uani 1 1 d . U . . .
C13 C 0.1605(3) 0.2528(2) -0.0566(3) 0.0476(8) Uani 1 1 d . U . . .
H13A H 0.2168 0.2216 -0.0995 0.071 Uiso 1 1 calc R U . . .
H13B H 0.1327 0.3010 -0.1017 0.071 Uiso 1 1 calc R U . . .
H13C H 0.0728 0.2249 -0.0534 0.071 Uiso 1 1 calc R U . . .
C14 C 0.2783(4) 0.1970(2) 0.1537(3) 0.0607(9) Uani 1 1 d . U . . .
H14A H 0.3276 0.1590 0.1151 0.091 Uiso 1 1 calc R U . . .
H14B H 0.1850 0.1763 0.1588 0.091 Uiso 1 1 calc R U . . .
H14C H 0.3391 0.2089 0.2376 0.091 Uiso 1 1 calc R U . . .
C15 C 0.3976(3) 0.3030(2) 0.0681(3) 0.0541(8) Uani 1 1 d . U . . .
H15A H 0.3805 0.3510 0.0208 0.081 Uiso 1 1 calc R U . . .
H15B H 0.4461 0.2664 0.0264 0.081 Uiso 1 1 calc R U . . .
H15C H 0.4593 0.3129 0.1524 0.081 Uiso 1 1 calc R U . . .
C9A C -0.2165(9) 0.3948(4) 0.2113(10) 0.0611(18) Uani 0.77(2) 1 d . U P B 4
H91A H -0.2657 0.3797 0.1256 0.092 Uiso 0.77(2) 1 calc R U P B 4
H92A H -0.2867 0.4187 0.2490 0.092 Uiso 0.77(2) 1 calc R U P B 4
H93A H -0.1745 0.3495 0.2595 0.092 Uiso 0.77(2) 1 calc R U P B 4
C10A C -0.151(2) 0.5160(13) 0.1208(19) 0.072(4) Uani 0.77(2) 1 d . U P B 4
H111 H -0.0768 0.5557 0.1292 0.108 Uiso 0.77(2) 1 calc R U P B 4
H121 H -0.2377 0.5381 0.1382 0.108 Uiso 0.77(2) 1 calc R U P B 4
H131 H -0.1773 0.4957 0.0358 0.108 Uiso 0.77(2) 1 calc R U P B 4
C11A C -0.0360(9) 0.4811(7) 0.3433(7) 0.071(2) Uani 0.77(2) 1 d . U P B 4
H141 H -0.1129 0.5087 0.3677 0.107 Uiso 0.77(2) 1 calc R U P B 4
H151 H 0.0465 0.5155 0.3491 0.107 Uiso 0.77(2) 1 calc R U P B 4
H161 H -0.0042 0.4373 0.3990 0.107 Uiso 0.77(2) 1 calc R U P B 4
C9B C -0.168(3) 0.4029(15) 0.262(3) 0.063(3) Uani 0.23(2) 1 d . U P B 5
H91B H -0.1023 0.3809 0.3372 0.095 Uiso 0.23(2) 1 calc R U P B 5
H92B H -0.2067 0.3619 0.2019 0.095 Uiso 0.23(2) 1 calc R U P B 5
H93B H -0.2478 0.4294 0.2828 0.095 Uiso 0.23(2) 1 calc R U P B 5
C10B C -0.017(3) 0.514(2) 0.312(3) 0.071(5) Uani 0.23(2) 1 d . U P B 5
H112 H 0.0264 0.5539 0.2729 0.106 Uiso 0.23(2) 1 calc R U P B 5
H122 H 0.0589 0.4884 0.3770 0.106 Uiso 0.23(2) 1 calc R U P B 5
H132 H -0.0891 0.5363 0.3491 0.106 Uiso 0.23(2) 1 calc R U P B 5
C11B C -0.176(9) 0.505(5) 0.103(7) 0.071(6) Uani 0.23(2) 1 d . U P B 5
H142 H -0.2264 0.5450 0.1358 0.107 Uiso 0.23(2) 1 calc R U P B 5
H152 H -0.2465 0.4742 0.0418 0.107 Uiso 0.23(2) 1 calc R U P B 5
H162 H -0.1064 0.5280 0.0639 0.107 Uiso 0.23(2) 1 calc R U P B 5

loop_
_atom_site_aniso_label
_atom_site_aniso_U_11
_atom_site_aniso_U_22
_atom_site_aniso_U_33
_atom_site_aniso_U_23
_atom_site_aniso_U_13
_atom_site_aniso_U_12
Sn1A 0.0527(15) 0.068(2) 0.093(4) -0.0278(19) -0.0029(15) -0.0123(10)
Sn2A 0.0260(7) 0.0237(8) 0.0548(17) -0.0060(7) -0.0039(7) -0.0013(4)
Sn3A 0.044(2) 0.0588(18) 0.083(4) -0.0072(19) -0.012(2) -0.0040(11)
F1 0.0446(10) 0.0379(9) 0.0546(10) -0.0128(8) -0.0138(8) 0.0043(8)
F2 0.0512(12) 0.0405(10) 0.0872(15) 0.0140(10) -0.0119(10) -0.0083(9)
F3 0.0585(13) 0.0760(16) 0.0993(18) -0.0454(14) -0.0256(12) 0.0299(12)
N1 0.0288(11) 0.0344(12) 0.0241(10) -0.0038(9) -0.0020(8) -0.0012(9)
N2 0.0348(12) 0.0329(12) 0.0344(12) -0.0053(9) 0.0059(9) -0.0028(9)
C1 0.0320(13) 0.0319(13) 0.0184(11) 0.0029(9) 0.0026(9) -0.0003(10)
C2 0.0275(12) 0.0319(13) 0.0264(12) -0.0034(10) 0.0029(9) 0.0012(10)
C3 0.0369(14) 0.0356(14) 0.0348(14) 0.0020(11) 0.0051(11) -0.0009(11)
C4 0.0433(16) 0.0373(15) 0.0524(17) -0.0035(13) 0.0166(13) -0.0085(12)
C5 0.0330(14) 0.0522(18) 0.0494(17) -0.0204(14) 0.0101(12) -0.0101(13)
C6 0.0303(14) 0.0580(19) 0.0347(14) -0.0110(13) -0.0014(11) 0.0027(13)
C7 0.0314(13) 0.0408(15) 0.0276(12) 0.0014(11) 0.0016(10) 0.0016(11)
C8 0.0429(15) 0.0359(15) 0.0398(15) -0.0020(12) 0.0131(12) 0.0049(12)
C12 0.0341(14) 0.0410(15) 0.0289(13) -0.0018(11) 0.0043(11) 0.0072(11)
C13 0.0443(17) 0.060(2) 0.0346(15) -0.0160(14) 0.0048(12) 0.0062(14)
C14 0.072(2) 0.0497(19) 0.061(2) 0.0105(16) 0.0181(18) 0.0258(17)
C15 0.0351(15) 0.074(2) 0.0532(18) -0.0123(17) 0.0114(13) 0.0009(15)
C9A 0.061(4) 0.049(3) 0.090(5) -0.018(3) 0.047(4) -0.011(3)
C10A 0.074(8) 0.068(7) 0.083(7) 0.027(6) 0.038(6) 0.033(5)
C11A 0.077(4) 0.081(5) 0.060(4) -0.026(3) 0.025(3) 0.005(4)
C9B 0.068(7) 0.054(6) 0.080(7) -0.005(6) 0.040(6) 0.004(6)
C10B 0.072(8) 0.076(10) 0.069(9) -0.040(7) 0.027(7) 0.001(7)
C11B 0.074(13) 0.073(12) 0.070(9) 0.019(8) 0.024(8) 0.040(9)

loop_
_atom_type_symbol
_atom_type_description
_atom_type_scat_dispersion_real
_atom_type_scat_dispersion_imag
_atom_type_scat_source
C C 0.0034 0.0017 'International Tables Vol C Tables 4.2.6.8 and 6.1.1.4'
H H 0.0000 0.0000 'International Tables Vol C Tables 4.2.6.8 and 6.1.1.4'
N N 0.0066 0.0034 'International Tables Vol C Tables 4.2.6.8 and 6.1.1.4'
F F 0.0180 0.0106 'International Tables Vol C Tables 4.2.6.8 and 6.1.1.4'
Sn Sn -0.6324 1.4479 'International Tables Vol C Tables 4.2.6.8 and 6.1.1.4'

loop_
_geom_angle_atom_site_label_1
_geom_angle_atom_site_label_2
_geom_angle_atom_site_label_3
_geom_angle
_geom_angle_site_symmetry_1
_geom_angle_site_symmetry_3
F3 Sn1A F1 100.9(6) . .
F3 Sn1A F2 87.8(3) . .
F1 Sn1A F2 82.2(3) . .
F3 Sn1A F3 80.2(6) . 3_666
F1 Sn1A F3 89.0(4) . 3_666
F2 Sn1A F3 163.5(7) . 3_666
F3 Sn1A Sn1A 45.3(4) . 3_666
F1 Sn1A Sn1A 95.5(6) . 3_666
F2 Sn1A Sn1A 132.0(6) . 3_666
F3 Sn1A Sn1A 34.9(2) 3_666 3_666
F1 Sn2A F2 84.61(11) . .
F1 Sn2A F3 90.89(18) . .
F2 Sn2A F3 85.12(16) . .
F1 Sn2A F3 81.54(13) . 3_666
F2 Sn2A F3 151.1(2) . 3_666
F3 Sn2A F3 69.96(17) . 3_666
F2 Sn3A F1 81.0(4) . .
F2 Sn3A F3 74.8(6) . .
F1 Sn3A F3 78.4(6) . .
Sn1A F3 Sn1A 99.8(6) . 3_666
Sn2A F3 Sn2A 110.04(17) . 3_666
C1 N1 C12 132.6(2) . .
C1 N2 C8 132.8(2) . .
N2 C1 N1 117.6(2) . .
N2 C1 C2 121.0(2) . .
N1 C1 C2 121.3(2) . .
C3 C2 C7 119.9(2) . .
C3 C2 C1 120.3(2) . .
C7 C2 C1 119.8(2) . .
C2 C3 C4 120.7(3) . .
C5 C4 C3 119.4(3) . .
C6 C5 C4 120.3(3) . .
C5 C6 C7 120.6(3) . .
C6 C7 C2 119.1(3) . .
C9B C8 N2 113.8(11) . .
C10A C8 N2 107.7(10) . .
C10A C8 C11A 112.7(9) . .
N2 C8 C11A 106.0(4) . .
C9B C8 C11B 120(3) . .
N2 C8 C11B 108(3) . .
C10A C8 C9A 110.2(8) . .
N2 C8 C9A 114.0(3) . .
C11A C8 C9A 106.3(4) . .
C9B C8 C10B 109.1(13) . .
N2 C8 C10B 101.8(10) . .
C11B C8 C10B 102(3) . .
N1 C12 C13 113.4(2) . .
N1 C12 C14 109.7(2) . .
C13 C12 C14 110.7(3) . .
N1 C12 C15 104.7(2) . .
C13 C12 C15 108.3(2) . .
C14 C12 C15 109.8(3) . .

loop_
_geom_bond_atom_site_label_1
_geom_bond_atom_site_label_2
_geom_bond_distance
_geom_bond_site_symmetry_2
Sn1A F3 1.783(13) .
Sn1A F1 1.967(7) .
Sn1A F2 2.174(9) .
Sn1A F3 2.217(12) 3_666
Sn1A Sn1A 3.07(3) 3_666
Sn2A F1 2.017(3) .
Sn2A F2 2.035(3) .
Sn2A F3 2.043(5) .
Sn2A F3 2.451(5) 3_666
Sn3A F2 2.077(10) .
Sn3A F1 2.122(10) .
Sn3A F3 2.44(2) .
F3 Sn1A 2.217(12) 3_666
F3 Sn2A 2.451(5) 3_666
N1 C1 1.323(3) .
N1 C12 1.494(3) .
N2 C1 1.319(4) .
N2 C8 1.497(4) .
C1 C2 1.484(3) .
C2 C3 1.383(4) .
C2 C7 1.396(4) .
C3 C4 1.385(4) .
C4 C5 1.384(5) .
C5 C6 1.381(5) .
C6 C7 1.388(4) .
C8 C9B 1.35(3) .
C8 C10A 1.49(2) .
C8 C11A 1.515(8) .
C8 C11B 1.54(7) .
C8 C9A 1.554(7) .
C8 C10B 1.58(2) .
C12 C13 1.521(4) .
C12 C14 1.526(4) .
C12 C15 1.531(4) .
